data_7133060
loop_
_publ_author_name
'Fu, Hong-Ru'
'Ren, Dan-Dan'
'Zhang, Kun'
'Wang, Shuang'
'Yang, Xu-Jing'
'Ding, Qing-Rong'
'Wu, Ya-Pan'

_publ_section_title
;
 Hierarchical chiral MOFs with the induced chirality of AIE ligands
 exhibiting non-reciprocal CPL.
;
_journal_issue 48
_journal_name_full 'Chemical communications (Cambridge, England)'
_journal_page_first 6182
_journal_page_last 6185
_journal_paper_doi 10.1039/d4cc00925h
_journal_volume 60
_journal_year 2024
_chemical_formula_moiety 'C45 H34 N4 O13 Zn4'
_chemical_formula_sum 'C45 H34 N4 O13 Zn4'
_chemical_formula_weight 1100.24
_space_group_crystal_system orthorhombic
_space_group_IT_number 19
_space_group_name_Hall 'P 2ac 2ab'
_space_group_name_H-M_alt 'P 21 21 21'
_atom_sites_solution_hydrogens geom
_audit_creation_date 2023-03-08
_audit_creation_method
;
Olex2 1.2
(compiled 2018.05.29 svn.r3508 for OlexSys, GUI svn.r5506)
;
_audit_update_record
;
2023-05-24 deposited with the CCDC.	2024-05-10 downloaded from the CCDC.
;
_cell_angle_alpha 90
_cell_angle_beta 90
_cell_angle_gamma 90
_cell_formula_units_Z 4
_cell_length_a 13.6827(4)
_cell_length_b 14.1989(7)
_cell_length_c 29.7700(14)
_cell_measurement_reflns_used 6253
_cell_measurement_temperature 293(2)
_cell_measurement_theta_max 26.5620
_cell_measurement_theta_min 4.0230
_cell_volume 5783.7(4)
_computing_cell_refinement 'CrysAlisPro 1.171.41.121a (Rigaku OD, 2021)'
_computing_data_collection 'CrysAlisPro 1.171.41.121a (Rigaku OD, 2021)'
_computing_data_reduction 'CrysAlisPro 1.171.41.121a (Rigaku OD, 2021)'
_computing_molecular_graphics 'Olex2 (Dolomanov et al., 2009)'
_computing_publication_material 'Olex2 (Dolomanov et al., 2009)'
_computing_structure_refinement 'ShelXL (Sheldrick, 2015)'
_diffrn_ambient_temperature 293.0
_diffrn_detector 'CCD plate'
_diffrn_detector_area_resol_mean 8.0584
_diffrn_detector_type EosS2
_diffrn_measured_fraction_theta_full 0.995
_diffrn_measured_fraction_theta_max 0.887
_diffrn_measurement_details
;
List of Runs (angles in degrees, time in seconds):

  # Type    Start    End  Width  t~exp~   \w     \q     \k     \f   Frames
#--------------------------------------------------------------------------
  1  \w    -29.00   6.00   1.00   16.63    --  -15.84 -77.00-120.00   35
  2  \w      4.00  48.00   1.00   16.63    --   17.09  38.00  60.00   44
  3  \w     -8.00  87.00   1.00   16.63    --   17.09  19.00 -60.00   95
;
_diffrn_measurement_device 'four-circle diffractometer'
_diffrn_measurement_device_type 'SuperNova, Single source at offset/far, EosS2'
_diffrn_measurement_method '\w scans'
_diffrn_orient_matrix_type 'CrysAlisPro convention (1999,Acta A55,543-557)'
_diffrn_orient_matrix_UB_11 0.0145292000
_diffrn_orient_matrix_UB_12 0.0046348000
_diffrn_orient_matrix_UB_13 -0.0227428000
_diffrn_orient_matrix_UB_21 0.0171746000
_diffrn_orient_matrix_UB_22 -0.0471545000
_diffrn_orient_matrix_UB_23 0.0001190000
_diffrn_orient_matrix_UB_31 -0.0467139000
_diffrn_orient_matrix_UB_32 -0.0158879000
_diffrn_orient_matrix_UB_33 -0.0070336000
_diffrn_radiation_monochromator mirror
_diffrn_radiation_probe x-ray
_diffrn_radiation_type MoK\a
_diffrn_radiation_wavelength 0.71073
_diffrn_reflns_av_R_equivalents 0.0344
_diffrn_reflns_av_unetI/netI 0.0637
_diffrn_reflns_Laue_measured_fraction_full 0.995
_diffrn_reflns_Laue_measured_fraction_max 0.887
_diffrn_reflns_limit_h_max 18
_diffrn_reflns_limit_h_min -11
_diffrn_reflns_limit_k_max 12
_diffrn_reflns_limit_k_min -19
_diffrn_reflns_limit_l_max 38
_diffrn_reflns_limit_l_min -40
_diffrn_reflns_number 22617
_diffrn_reflns_point_group_measured_fraction_full 0.925
_diffrn_reflns_point_group_measured_fraction_max 0.776
_diffrn_reflns_theta_full 25.242
_diffrn_reflns_theta_max 29.190
_diffrn_reflns_theta_min 3.376
_diffrn_source 'micro-focus sealed X-ray tube'
_diffrn_source_type 'SuperNova (Mo) X-ray Source'
_exptl_absorpt_coefficient_mu 1.693
_exptl_absorpt_correction_T_max 1.00000
_exptl_absorpt_correction_T_min 0.89986
_exptl_absorpt_correction_type multi-scan
_exptl_absorpt_process_details
;
CrysAlisPro 1.171.41.121a (Rigaku Oxford Diffraction, 2021)
Empirical absorption correction using spherical harmonics,
implemented in SCALE3 ABSPACK scaling algorithm.
;
_exptl_crystal_density_diffrn 1.264
_exptl_crystal_description block
_exptl_crystal_F_000 2224
_exptl_crystal_size_max 0.19
_exptl_crystal_size_mid 0.13
_exptl_crystal_size_min 0.12
_refine_diff_density_max 1.036
_refine_diff_density_min -0.530
_refine_diff_density_rms 0.090
_refine_ls_abs_structure_details
;
 Flack x determined using 3284 quotients [(I+)-(I-)]/[(I+)+(I-)]
 (Parsons, Flack and Wagner, Acta Cryst. B69 (2013) 249-259).
;
_refine_ls_abs_structure_Flack 0.017(8)
_refine_ls_extinction_method none
_refine_ls_goodness_of_fit_ref 1.031
_refine_ls_hydrogen_treatment constr
_refine_ls_matrix_type full
_refine_ls_number_parameters 631
_refine_ls_number_reflns 12140
_refine_ls_number_restraints 1
_refine_ls_restrained_S_all 1.032
_refine_ls_R_factor_all 0.0663
_refine_ls_R_factor_gt 0.0527
_refine_ls_shift/su_max 0.002
_refine_ls_shift/su_mean 0.000
_refine_ls_structure_factor_coef Fsqd
_refine_ls_weighting_details 'w=1/[\s^2^(Fo^2^)+(0.0766P)^2^+2.2395P] where P=(Fo^2^+2Fc^2^)/3'
_refine_ls_weighting_scheme calc
_refine_ls_wR_factor_gt 0.1325
_refine_ls_wR_factor_ref 0.1413
_reflns_Friedel_coverage 0.599
_reflns_Friedel_fraction_full 0.838
_reflns_Friedel_fraction_max 0.642
_reflns_number_gt 10065
_reflns_number_total 12140
_reflns_threshold_expression 'I > 2\s(I)'
_cod_data_source_file d4cc00925h2.cif
_cod_data_source_block LCF-16_auto_sq
_cod_depositor_comments 'Adding full bibliography for 7133057--7133060.cif.'
_cod_database_code 7133060
_shelx_shelxl_version_number 2014/7
_chemical_oxdiff_formula C1O1N1H1Zn1
_shelx_space_group_comment
;
The symmetry employed for this shelxl refinement is uniquely defined
by the following loop, which should always be used as a source of
symmetry information in preference to the above space-group names.
They are only intended as comments.
;
_shelx_estimated_absorpt_t_max 0.823
_shelx_estimated_absorpt_t_min 0.739
_reflns_odcompleteness_completeness 99.48
_reflns_odcompleteness_iscentric 1
_reflns_odcompleteness_theta 26.32
_olex2_refinement_description
;
1. Fixed Uiso
 At 1.2 times of:
  All C(H) groups, All C(H,H) groups
 At 1.5 times of:
  All C(H,H,H) groups
2. Restrained distances
 C43-C42
 1.5 with sigma of 0.1
3. Others
 Fixed Sof: C38(0.5) C22(0.5) C21(0.5) C19(0.5) C23(0.5) C31(0.5) C37(0.5)
 C36(0.5)
4.a Ternary CH refined with riding coordinates:
 C41(H41)
4.b Secondary CH2 refined with riding coordinates:
 C49(H49A,H49B), C32(H32A,H32B), C48(H48A,H48B), C25(H25A,H25B)
4.c Aromatic/amide H refined with riding coordinates:
 C5(H5), C14(H14), C1(H1), C13(H13), C15(H15), C4(H4), C2(H2), C12(H12),
 C9(H9), C6(H6)
4.d Idealised Me refined as rotating group:
 C44(H44A,H44B,H44C), C18(H18A,H18B,H18C), C47(H47A,H47B,H47C), C39(H39A,H39B,
 H39C), C43(H43A,H43B,H43C)
;
_olex2_submission_special_instructions 'No special instructions were received'
_oxdiff_exptl_absorpt_empirical_details
;
Empirical correction (ABSPACK) includes:
- Absorption correction using spherical harmonics
- Frame scaling
;
_oxdiff_exptl_absorpt_empirical_full_max 1.175
_oxdiff_exptl_absorpt_empirical_full_min 0.860

loop_
_space_group_symop_operation_xyz
'x, y, z'
'-x+1/2, -y, z+1/2'
'-x, y+1/2, -z+1/2'
'x+1/2, -y+1/2, -z'

loop_
_atom_site_label
_atom_site_type_symbol
_atom_site_fract_x
_atom_site_fract_y
_atom_site_fract_z
_atom_site_U_iso_or_equiv
_atom_site_adp_type
_atom_site_occupancy
_atom_site_site_symmetry_order
_atom_site_calc_flag
_atom_site_refinement_flags_posn
_atom_site_refinement_flags_adp
_atom_site_refinement_flags_occupancy
_atom_site_disorder_assembly
_atom_site_disorder_group
Zn1 Zn 0.65648(5) 0.60335(6) 0.37188(3) 0.03039(18) Uani 1 1 d . . . . .
Zn4 Zn 0.44975(5) 0.48347(6) 0.37571(3) 0.03064(19) Uani 1 1 d . . . . .
Zn3 Zn 0.57336(5) 0.53067(6) 0.46415(3) 0.03112(19) Uani 1 1 d . . . . .
Zn2 Zn 0.64439(5) 0.38205(6) 0.39567(3) 0.03007(19) Uani 1 1 d . . . . .
O7 O 0.5837(3) 0.5055(3) 0.40075(14) 0.0238(9) Uani 1 1 d . . . . .
O5 O 0.4480(3) 0.5195(4) 0.49523(18) 0.0432(12) Uani 1 1 d . . . . .
O8 O 0.3383(4) 0.8590(4) 0.16904(18) 0.0462(13) Uani 1 1 d . . . . .
O9 O 0.4888(4) 0.9102(5) 0.17971(19) 0.0615(19) Uani 1 1 d . . . . .
O12 O 0.1097(4) 0.8373(4) 0.5213(2) 0.0516(14) Uani 1 1 d . . . . .
N2 N 1.3107(4) 0.4582(5) 0.3494(2) 0.0350(14) Uani 1 1 d . . . . .
O2 O 0.4470(4) 0.6161(4) 0.3401(2) 0.0544(15) Uani 1 1 d . . . . .
O4 O 0.4308(4) 0.3463(4) 0.4118(2) 0.0499(14) Uani 1 1 d . . . . .
O6 O 0.3775(3) 0.5531(4) 0.43003(17) 0.0439(13) Uani 1 1 d . . . . .
O11 O 0.2596(3) 0.1138(4) 0.56264(19) 0.0436(12) Uani 1 1 d . . . . .
O1 O 0.5886(4) 0.6877(5) 0.3329(2) 0.071(2) Uani 1 1 d . . . . .
N4 N 0.7851(4) 0.5601(4) 0.34412(19) 0.0336(13) Uani 1 1 d . . . . .
O10 O 0.1710(4) 0.0515(5) 0.50700(18) 0.0548(16) Uani 1 1 d . . . . .
O3 O 0.5752(4) 0.2769(4) 0.4218(2) 0.0516(15) Uani 1 1 d . . . . .
O13 O 0.2074(4) 0.8148(5) 0.5791(2) 0.0661(19) Uani 1 1 d . . . . .
C26 C 0.2490(5) 0.0872(5) 0.5223(3) 0.0389(17) Uani 1 1 d . . . . .
N3 N 1.0322(4) 0.4183(5) 0.2944(3) 0.0501(19) Uani 1 1 d . . . . .
C3 C 0.9487(4) 0.4680(5) 0.3109(3) 0.0362(16) Uani 1 1 d . . . . .
C34 C 0.4119(5) 0.8794(5) 0.1935(3) 0.0388(17) Uani 1 1 d . . . . .
C16 C 0.4831(5) 0.2796(5) 0.4238(3) 0.0381(17) Uani 1 1 d . . . . .
C40 C 0.3746(4) 0.5445(5) 0.4716(2) 0.0334(16) Uani 1 1 d . . . . .
C5 C 0.7952(5) 0.5424(6) 0.2995(3) 0.047(2) Uani 1 1 d . . . . .
H5 H 0.7456 0.5610 0.2800 0.056 Uiso 1 1 calc R . . . .
C28 C 0.4974(6) 0.6846(7) 0.3289(3) 0.047(2) Uani 1 1 d . . . . .
C14 C 1.2457(5) 0.5287(5) 0.3478(3) 0.0378(16) Uani 1 1 d . . . . .
H14 H 1.2636 0.5870 0.3594 0.045 Uiso 1 1 calc R . . . .
C11 C 1.1252(5) 0.4308(6) 0.3132(3) 0.0362(16) Uani 1 1 d . . . . .
C1 C 0.8563(5) 0.5304(7) 0.3706(3) 0.0468(19) Uani 1 1 d . . . . .
H1 H 0.8489 0.5394 0.4013 0.056 Uiso 1 1 calc R . . . .
C33 C 0.4003(6) 0.8642(6) 0.2446(3) 0.0428(18) Uani 1 1 d . . . . .
C45 C 0.1638(5) 0.7871(6) 0.5449(3) 0.0404(17) Uani 1 1 d . . . . .
C13 C 1.2829(5) 0.3750(6) 0.3334(3) 0.046(2) Uani 1 1 d . . . . .
H13 H 1.3272 0.3254 0.3345 0.055 Uiso 1 1 calc R . . . .
C15 C 1.1537(5) 0.5185(6) 0.3299(3) 0.0392(17) Uani 1 1 d . . . . .
H15 H 1.1109 0.5694 0.3289 0.047 Uiso 1 1 calc R . . . .
C24 C 0.3289(6) 0.0986(5) 0.4891(3) 0.047(2) Uani 1 1 d . . . . .
C4 C 0.8763(5) 0.4980(6) 0.2821(3) 0.047(2) Uani 1 1 d . . . . .
H4 H 0.8821 0.4884 0.2514 0.057 Uiso 1 1 calc R . . . .
C2 C 0.9389(5) 0.4879(6) 0.3562(3) 0.0456(19) Uani 1 1 d . . . . .
H2 H 0.9883 0.4724 0.3764 0.055 Uiso 1 1 calc R . . . .
C29 C 0.4469(6) 0.7712(6) 0.3093(3) 0.051(2) Uani 1 1 d . . . . .
C17 C 0.4373(5) 0.1890(5) 0.4415(3) 0.0418(18) Uani 1 1 d . . . . .
C12 C 1.1914(5) 0.3584(6) 0.3153(3) 0.048(2) Uani 1 1 d . . . . .
H12 H 1.1749 0.2988 0.3047 0.057 Uiso 1 1 calc R . . . .
C41 C 0.2811(6) 0.5661(6) 0.4961(3) 0.048(2) Uani 1 1 d . . . . .
H41 H 0.2790 0.5218 0.5213 0.057 Uiso 1 1 calc R . . . .
C10 C 1.0179(6) 0.3516(7) 0.2588(4) 0.061(3) Uani 1 1 d . . . . .
C46 C 0.1787(5) 0.6851(6) 0.5304(3) 0.0419(18) Uani 1 1 d . . . . .
C9 C 1.0807(9) 0.3446(9) 0.2239(4) 0.086(4) Uani 1 1 d . . . . .
H9 H 1.1366 0.3817 0.2220 0.103 Uiso 1 1 calc R . . . .
N1 N 0.9930(8) 0.2140(10) 0.1933(5) 0.119(5) Uani 1 1 d . . . . .
C38 C 0.4191(9) 0.7597(10) 0.2590(5) 0.033(3) Uani 0.5 1 d . . P . .
C44 C 0.3416(8) 0.7359(7) 0.4951(5) 0.093(4) Uani 1 1 d . . . . .
H44A H 0.4093 0.7181 0.4939 0.139 Uiso 1 1 calc GR . . . .
H44B H 0.3355 0.7948 0.5107 0.139 Uiso 1 1 calc GR . . . .
H44C H 0.3165 0.7424 0.4652 0.139 Uiso 1 1 calc GR . . . .
C8 C 1.0559(14) 0.2754(11) 0.1889(5) 0.114(5) Uani 1 1 d . . . . .
C49 C 0.1915(7) 0.5488(13) 0.4705(4) 0.112(5) Uani 1 1 d . . . . .
H49A H 0.1565 0.4934 0.4807 0.134 Uiso 1 1 calc R . . . .
H49B H 0.2029 0.5453 0.4384 0.134 Uiso 1 1 calc R . . . .
C42 C 0.2886(11) 0.6665(11) 0.5180(5) 0.105(4) Uiso 1 1 d D . . . .
C6 C 0.9425(8) 0.2895(11) 0.2624(7) 0.143(8) Uani 1 1 d . . . . .
H6 H 0.8977 0.2915 0.2858 0.172 Uiso 1 1 calc R . . . .
C32 C 0.4459(12) 0.9357(10) 0.2718(4) 0.120(6) Uani 1 1 d . . . . .
H32A H 0.3983 0.9738 0.2877 0.143 Uiso 1 1 calc R . . . .
H32B H 0.4888 0.9760 0.2544 0.143 Uiso 1 1 calc R . . . .
C7 C 0.9378(10) 0.2205(14) 0.2272(8) 0.165(10) Uani 1 1 d . . . . .
C30 C 0.509(2) 0.8643(11) 0.3069(8) 0.212(13) Uani 1 1 d . . . . .
C48 C 0.1339(9) 0.6557(10) 0.4871(6) 0.118(6) Uani 1 1 d . . . . .
H48A H 0.1439 0.7039 0.4644 0.141 Uiso 1 1 calc R . . . .
H48B H 0.0642 0.6460 0.4908 0.141 Uiso 1 1 calc R . . . .
C35 C 0.5064(8) 0.7180(7) 0.2314(3) 0.066(3) Uani 1 1 d . . . . .
C18 C 0.4035(16) 0.1343(10) 0.4031(6) 0.153(7) Uani 1 1 d . . . . .
H18A H 0.3864 0.1762 0.3790 0.230 Uiso 1 1 calc GR . . . .
H18B H 0.3472 0.0981 0.4116 0.230 Uiso 1 1 calc GR . . . .
H18C H 0.4546 0.0927 0.3934 0.230 Uiso 1 1 calc GR . . . .
C47 C 0.1464(17) 0.6218(11) 0.5698(6) 0.171(9) Uani 1 1 d . . . . .
H47A H 0.1125 0.6591 0.5917 0.257 Uiso 1 1 calc GR . . . .
H47B H 0.2028 0.5935 0.5834 0.257 Uiso 1 1 calc GR . . . .
H47C H 0.1037 0.5733 0.5588 0.257 Uiso 1 1 calc GR . . . .
C25 C 0.4221(11) 0.0584(19) 0.5074(6) 0.213(14) Uani 1 1 d . . . . .
H25A H 0.4322 -0.0069 0.4990 0.255 Uiso 1 1 calc R . . . .
H25B H 0.4283 0.0660 0.5397 0.255 Uiso 1 1 calc R . . . .
C27 C 0.4993(12) 0.1404(16) 0.4755(10) 0.218(15) Uani 1 1 d . . . . .
C20 C 0.3253(15) 0.2767(8) 0.4965(6) 0.143(8) Uani 1 1 d . . . . .
C39 C 0.3484(13) 0.7848(16) 0.3308(10) 0.258(19) Uani 1 1 d . . . . .
H39A H 0.3539 0.7765 0.3627 0.387 Uiso 1 1 calc GR . . . .
H39B H 0.3033 0.7394 0.3188 0.387 Uiso 1 1 calc GR . . . .
H39C H 0.3250 0.8472 0.3245 0.387 Uiso 1 1 calc GR . . . .
C43 C 0.3677(13) 0.6673(14) 0.5626(6) 0.154(7) Uani 1 1 d D . . . .
H43A H 0.3366 0.6392 0.5882 0.231 Uiso 1 1 calc GR . . . .
H43B H 0.3854 0.7310 0.5696 0.231 Uiso 1 1 calc GR . . . .
H43C H 0.4253 0.6321 0.5551 0.231 Uiso 1 1 calc GR . . . .
C22 C 0.3825(15) 0.2029(15) 0.4876(7) 0.054(5) Uani 0.5 1 d . . P . .
C21 C 0.3378(12) 0.1984(13) 0.4676(6) 0.042(4) Uani 0.5 1 d . . P . .
C19 C 0.2459(11) 0.2266(16) 0.4406(6) 0.058(5) Uani 0.5 1 d . . P . .
C23 C 0.4479(16) 0.219(2) 0.5263(8) 0.085(8) Uani 0.5 1 d . . P . .
C31 C 0.4899(13) 0.7973(15) 0.2604(6) 0.053(5) Uani 0.5 1 d . . P . .
C37 C 0.3155(12) 0.8161(18) 0.2585(7) 0.071(6) Uani 0.5 1 d . . P . .
C36 C 0.3305(16) 0.6958(16) 0.2516(7) 0.075(7) Uani 0.5 1 d . . P . .

loop_
_atom_site_aniso_label
_atom_site_aniso_U_11
_atom_site_aniso_U_22
_atom_site_aniso_U_33
_atom_site_aniso_U_23
_atom_site_aniso_U_13
_atom_site_aniso_U_12
Zn1 0.0235(3) 0.0340(4) 0.0336(4) 0.0000(4) -0.0013(3) -0.0029(3)
Zn4 0.0176(3) 0.0409(5) 0.0335(4) -0.0044(4) -0.0028(3) -0.0002(3)
Zn3 0.0284(4) 0.0372(5) 0.0277(4) -0.0019(3) -0.0022(3) 0.0028(3)
Zn2 0.0241(3) 0.0287(4) 0.0374(4) -0.0006(3) -0.0002(3) 0.0010(3)
O7 0.0192(18) 0.027(2) 0.026(2) 0.0004(17) -0.0036(17) 0.0035(17)
O5 0.038(3) 0.048(3) 0.044(3) 0.003(3) 0.012(2) 0.001(3)
O8 0.043(3) 0.047(3) 0.049(3) 0.013(3) -0.002(3) -0.004(3)
O9 0.037(3) 0.102(5) 0.046(3) 0.037(3) 0.004(3) 0.001(3)
O12 0.058(3) 0.045(3) 0.052(3) -0.014(3) 0.001(3) 0.012(3)
N2 0.020(2) 0.042(4) 0.043(3) 0.002(3) -0.006(2) 0.002(3)
O2 0.038(3) 0.055(4) 0.070(4) 0.031(3) -0.012(3) -0.004(3)
O4 0.033(3) 0.046(3) 0.071(4) 0.020(3) 0.006(3) 0.000(2)
O6 0.036(3) 0.057(4) 0.039(3) -0.011(3) 0.003(2) 0.015(2)
O11 0.034(2) 0.046(3) 0.050(3) 0.008(3) 0.009(2) -0.005(2)
O1 0.032(3) 0.092(5) 0.089(5) 0.054(4) -0.009(3) -0.011(3)
N4 0.021(2) 0.047(4) 0.033(3) 0.000(3) 0.002(2) -0.007(3)
O10 0.046(3) 0.079(4) 0.040(3) 0.011(3) 0.005(2) -0.028(3)
O3 0.032(3) 0.041(3) 0.082(4) 0.025(3) 0.009(3) -0.003(2)
O13 0.056(3) 0.078(5) 0.064(4) -0.038(4) -0.010(3) 0.027(3)
C26 0.038(4) 0.035(4) 0.043(4) 0.011(3) 0.009(3) -0.011(3)
N3 0.018(3) 0.063(5) 0.070(5) -0.024(4) -0.004(3) -0.003(3)
C3 0.021(3) 0.041(4) 0.046(4) 0.002(4) -0.002(3) 0.000(3)
C34 0.034(3) 0.035(4) 0.047(4) 0.011(4) 0.000(3) 0.010(3)
C16 0.038(4) 0.037(4) 0.040(4) 0.006(3) 0.015(3) -0.004(3)
C40 0.025(3) 0.033(4) 0.042(4) -0.006(3) 0.008(3) 0.002(3)
C5 0.031(3) 0.062(6) 0.048(4) -0.004(4) -0.011(3) 0.008(4)
C28 0.042(4) 0.062(6) 0.036(4) 0.012(4) -0.004(3) 0.004(4)
C14 0.033(3) 0.032(4) 0.048(4) 0.002(4) -0.004(3) -0.004(3)
C11 0.022(3) 0.041(4) 0.046(4) 0.000(3) 0.001(3) 0.000(3)
C1 0.027(3) 0.079(6) 0.034(4) 0.005(4) 0.004(3) -0.002(4)
C33 0.045(4) 0.042(5) 0.041(4) 0.012(4) 0.001(3) 0.005(4)
C45 0.034(3) 0.045(4) 0.043(4) -0.013(4) 0.013(3) 0.006(3)
C13 0.030(3) 0.040(5) 0.069(5) -0.009(4) -0.014(4) 0.005(3)
C15 0.020(3) 0.043(4) 0.055(4) 0.003(4) 0.000(3) 0.003(3)
C24 0.054(5) 0.025(4) 0.063(5) 0.001(4) 0.026(4) -0.006(3)
C4 0.034(3) 0.069(6) 0.039(4) -0.019(4) -0.007(3) 0.011(4)
C2 0.028(3) 0.068(6) 0.040(4) 0.012(4) -0.004(3) 0.001(4)
C29 0.052(5) 0.059(6) 0.041(4) 0.019(4) 0.007(4) 0.014(4)
C17 0.040(4) 0.027(4) 0.058(5) 0.002(4) 0.009(4) -0.010(3)
C12 0.031(3) 0.039(5) 0.073(6) -0.014(4) -0.007(4) 0.000(3)
C41 0.047(4) 0.039(4) 0.057(5) -0.007(4) 0.026(4) 0.009(4)
C10 0.033(4) 0.061(6) 0.091(7) -0.030(5) -0.014(5) 0.002(4)
C46 0.039(4) 0.040(4) 0.047(4) -0.009(4) 0.011(3) 0.009(3)
C9 0.079(7) 0.086(8) 0.092(8) -0.028(7) 0.006(7) -0.015(7)
N1 0.066(6) 0.125(11) 0.166(13) -0.093(10) -0.014(8) -0.005(7)
C38 0.020(6) 0.036(8) 0.042(8) 0.026(7) -0.005(6) -0.003(6)
C44 0.062(6) 0.047(6) 0.169(13) -0.029(7) 0.064(8) -0.012(5)
C8 0.144(14) 0.091(10) 0.106(11) -0.033(9) -0.011(11) -0.003(11)
C49 0.040(5) 0.218(17) 0.078(8) 0.008(10) 0.007(5) -0.002(8)
C6 0.044(6) 0.137(14) 0.25(2) -0.112(14) -0.002(9) -0.018(7)
C32 0.177(15) 0.115(11) 0.066(7) -0.023(7) 0.023(9) -0.083(11)
C7 0.065(8) 0.184(19) 0.25(2) -0.163(18) -0.020(12) -0.001(10)
C30 0.39(4) 0.069(10) 0.172(18) 0.027(11) -0.17(2) 0.012(16)
C48 0.070(8) 0.108(11) 0.175(16) -0.047(11) -0.021(9) 0.005(8)
C35 0.093(7) 0.051(6) 0.053(5) 0.004(5) 0.004(5) 0.020(5)
C18 0.23(2) 0.067(9) 0.165(17) 0.007(10) -0.028(16) -0.048(11)
C47 0.31(3) 0.083(11) 0.125(14) 0.050(10) 0.054(17) 0.019(15)
C25 0.084(9) 0.39(4) 0.163(16) 0.15(2) 0.070(11) 0.129(16)
C27 0.082(10) 0.21(2) 0.36(4) 0.22(3) -0.002(15) -0.012(12)
C20 0.24(2) 0.041(6) 0.151(13) 0.012(7) 0.145(14) 0.014(9)
C39 0.123(14) 0.22(2) 0.43(4) 0.23(3) 0.12(2) 0.079(16)
C43 0.152(15) 0.166(18) 0.143(16) -0.043(14) 0.010(13) -0.005(14)
C22 0.053(11) 0.061(13) 0.047(11) 0.009(10) 0.008(9) -0.018(10)
C21 0.032(8) 0.053(10) 0.040(9) 0.014(8) 0.011(7) 0.005(8)
C19 0.038(8) 0.092(15) 0.045(9) 0.017(10) -0.005(7) -0.005(9)
C23 0.064(12) 0.13(2) 0.067(13) -0.035(14) 0.015(11) -0.035(14)
C31 0.049(10) 0.071(13) 0.040(9) 0.015(9) 0.010(8) 0.023(10)
C37 0.035(8) 0.107(18) 0.073(13) 0.037(13) 0.010(9) 0.001(10)
C36 0.079(13) 0.076(14) 0.068(12) 0.039(11) -0.049(11) -0.030(11)

loop_
_atom_type_symbol
_atom_type_description
_atom_type_scat_dispersion_real
_atom_type_scat_dispersion_imag
_atom_type_scat_source
C C 0.0033 0.0016 'International Tables Vol C Tables 4.2.6.8 and 6.1.1.4'
H H 0.0000 0.0000 'International Tables Vol C Tables 4.2.6.8 and 6.1.1.4'
N N 0.0061 0.0033 'International Tables Vol C Tables 4.2.6.8 and 6.1.1.4'
O O 0.0106 0.0060 'International Tables Vol C Tables 4.2.6.8 and 6.1.1.4'
Zn Zn 0.2839 1.4301 'International Tables Vol C Tables 4.2.6.8 and 6.1.1.4'

loop_
_geom_angle_atom_site_label_1
_geom_angle_atom_site_label_2
_geom_angle_atom_site_label_3
_geom_angle
_geom_angle_site_symmetry_1
_geom_angle_site_symmetry_3
_geom_angle_publ_flag
O7 Zn1 N4 114.4(2) . . ?
O7 Zn1 O13 106.0(2) . 4_566 ?
O1 Zn1 O7 118.4(2) . . ?
O1 Zn1 N4 111.3(3) . . ?
O1 Zn1 O13 104.5(3) . 4_566 ?
O13 Zn1 N4 99.9(2) 4_566 . ?
O7 Zn4 O9 90.20(19) . 3_645 ?
O7 Zn4 N2 179.0(2) . 1_455 ?
O7 Zn4 O2 93.61(19) . . ?
O7 Zn4 O4 93.59(18) . . ?
O7 Zn4 O6 93.97(18) . . ?
O9 Zn4 O2 93.0(3) 3_645 . ?
O9 Zn4 O4 89.6(3) 3_645 . ?
O9 Zn4 O6 175.7(2) 3_645 . ?
N2 Zn4 O9 89.1(2) 1_455 3_645 ?
N2 Zn4 O2 87.1(2) 1_455 . ?
N2 Zn4 O4 85.7(2) 1_455 . ?
N2 Zn4 O6 86.7(2) 1_455 . ?
O2 Zn4 O4 172.3(2) . . ?
O6 Zn4 O2 87.7(2) . . ?
O6 Zn4 O4 89.2(2) . . ?
O7 Zn3 O5 120.9(2) . . ?
O7 Zn3 O12 111.8(2) . 4_566 ?
O7 Zn3 O10 105.5(2) . 4_556 ?
O5 Zn3 O12 101.1(2) . 4_566 ?
O5 Zn3 O10 109.9(2) . 4_556 ?
O10 Zn3 O12 107.1(3) 4_556 4_566 ?
O7 Zn2 O8 106.1(2) . 3_645 ?
O7 Zn2 O11 105.1(2) . 4_556 ?
O8 Zn2 O11 121.0(2) 3_645 4_556 ?
O3 Zn2 O7 117.1(2) . . ?
O3 Zn2 O8 109.0(3) . 3_645 ?
O3 Zn2 O11 99.1(2) . 4_556 ?
Zn1 O7 Zn4 115.0(2) . . ?
Zn1 O7 Zn3 110.1(2) . . ?
Zn1 O7 Zn2 113.4(2) . . ?
Zn3 O7 Zn4 109.06(19) . . ?
Zn3 O7 Zn2 106.0(2) . . ?
Zn2 O7 Zn4 102.78(19) . . ?
C40 O5 Zn3 114.0(4) . . ?
C34 O8 Zn2 115.2(5) . 3_655 ?
C34 O9 Zn4 141.7(5) . 3_655 ?
C45 O12 Zn3 124.4(5) . 4_466 ?
C14 N2 Zn4 119.3(5) . 1_655 ?
C13 N2 Zn4 123.2(5) . 1_655 ?
C13 N2 C14 117.5(6) . . ?
C28 O2 Zn4 143.7(5) . . ?
C16 O4 Zn4 137.4(5) . . ?
C40 O6 Zn4 136.2(5) . . ?
C26 O11 Zn2 120.3(5) . 4_456 ?
C28 O1 Zn1 121.4(6) . . ?
C5 N4 Zn1 122.6(5) . . ?
C1 N4 Zn1 119.4(5) . . ?
C1 N4 C5 116.7(6) . . ?
C26 O10 Zn3 130.7(5) . 4_456 ?
C16 O3 Zn2 119.0(5) . . ?
C45 O13 Zn1 128.1(5) . 4_466 ?
O11 C26 O10 123.8(6) . . ?
O11 C26 C24 121.0(7) . . ?
O10 C26 C24 115.2(7) . . ?
C3 N3 C10 118.1(6) . . ?
C11 N3 C3 121.7(6) . . ?
C11 N3 C10 120.1(6) . . ?
C4 C3 N3 120.9(7) . . ?
C4 C3 C2 118.3(7) . . ?
C2 C3 N3 120.8(6) . . ?
O8 C34 C33 116.7(6) . . ?
O9 C34 O8 125.0(7) . . ?
O9 C34 C33 118.3(7) . . ?
O4 C16 O3 125.9(7) . . ?
O4 C16 C17 120.5(6) . . ?
O3 C16 C17 113.6(7) . . ?
O5 C40 C41 117.2(7) . . ?
O6 C40 O5 123.4(6) . . ?
O6 C40 C41 119.3(7) . . ?
N4 C5 C4 122.2(7) . . ?
O2 C28 O1 123.8(8) . . ?
O2 C28 C29 118.9(7) . . ?
O1 C28 C29 117.3(8) . . ?
N2 C14 C15 122.9(7) . . ?
C15 C11 N3 120.6(7) . . ?
C12 C11 N3 121.5(7) . . ?
C12 C11 C15 117.9(6) . . ?
N4 C1 C2 124.8(7) . . ?
C34 C33 C38 112.6(8) . . ?
C34 C33 C31 106.8(8) . . ?
C38 C33 C31 40.6(9) . . ?
C32 C33 C34 114.3(8) . . ?
C32 C33 C38 116.3(10) . . ?
C32 C33 C31 85.5(11) . . ?
O12 C45 C46 117.5(7) . . ?
O13 C45 O12 124.5(7) . . ?
O13 C45 C46 118.0(7) . . ?
N2 C13 C12 123.4(7) . . ?
C14 C15 C11 119.2(7) . . ?
C26 C24 C25 110.1(8) . . ?
C26 C24 C22 116.3(9) . . ?
C26 C24 C21 115.5(8) . . ?
C25 C24 C22 88.5(14) . . ?
C25 C24 C21 115.4(12) . . ?
C21 C24 C22 30.7(8) . . ?
C5 C4 C3 119.2(7) . . ?
C1 C2 C3 118.7(7) . . ?
C28 C29 C38 113.2(8) . . ?
C28 C29 C30 116.8(10) . . ?
C28 C29 C31 111.4(8) . . ?
C38 C29 C30 100.3(10) . . ?
C38 C29 C31 40.9(9) . . ?
C30 C29 C31 64.5(12) . . ?
C39 C29 C28 110.2(9) . . ?
C39 C29 C38 101.7(14) . . ?
C39 C29 C30 113.3(16) . . ?
C39 C29 C31 132.9(12) . . ?
C16 C17 C22 113.0(9) . . ?
C16 C17 C21 117.0(9) . . ?
C18 C17 C16 108.0(9) . . ?
C18 C17 C27 117.8(15) . . ?
C18 C17 C22 126.7(12) . . ?
C18 C17 C21 99.1(12) . . ?
C27 C17 C16 113.1(9) . . ?
C27 C17 C22 74.8(14) . . ?
C27 C17 C21 101.3(12) . . ?
C21 C17 C22 31.5(8) . . ?
C11 C12 C13 119.2(7) . . ?
C40 C41 C42 109.3(8) . . ?
C49 C41 C40 115.2(8) . . ?
C49 C41 C42 115.0(10) . . ?
C9 C10 N3 122.0(9) . . ?
C9 C10 C6 119.7(11) . . ?
C6 C10 N3 118.2(11) . . ?
C45 C46 C42 110.7(8) . . ?
C45 C46 C47 107.4(8) . . ?
C48 C46 C45 117.3(9) . . ?
C48 C46 C42 98.3(9) . . ?
C48 C46 C47 112.2(12) . . ?
C47 C46 C42 110.8(11) . . ?
C10 C9 C8 116.4(12) . . ?
C8 N1 C7 116.8(13) . . ?
C33 C38 C37 52.3(9) . . ?
C29 C38 C33 101.8(10) . . ?
C29 C38 C35 111.0(9) . . ?
C29 C38 C37 99.8(12) . . ?
C35 C38 C33 109.9(9) . . ?
C35 C38 C37 147.8(12) . . ?
C31 C38 C33 72.3(12) . . ?
C31 C38 C29 72.4(12) . . ?
C31 C38 C35 62.3(12) . . ?
C31 C38 C37 121.6(17) . . ?
C31 C38 C36 170(2) . . ?
C36 C38 C33 113.1(11) . . ?
C36 C38 C29 113.3(12) . . ?
C36 C38 C35 107.8(15) . . ?
C36 C38 C37 66.5(13) . . ?
N1 C8 C9 124.0(15) . . ?
C41 C49 C48 94.8(10) . . ?
C41 C42 C43 111.6(12) . . ?
C46 C42 C41 100.8(10) . . ?
C46 C42 C43 114.9(11) . . ?
C44 C42 C41 118.1(12) . . ?
C44 C42 C46 119.5(12) . . ?
C44 C42 C43 92.6(12) . . ?
C10 C6 C7 114.7(15) . . ?
C33 C32 C30 98.4(11) . . ?
N1 C7 C6 127.3(16) . . ?
C29 C30 C32 104.8(14) . . ?
C29 C30 C31 58.9(9) . . ?
C32 C30 C31 75.7(10) . . ?
C46 C48 C49 107.2(10) . . ?
C31 C35 C38 43.0(9) . . ?
C24 C25 C27 93.4(11) . . ?
C17 C27 C25 108.5(11) . . ?
C22 C20 C21 36.1(9) . . ?
C17 C22 C24 97.1(12) . . ?
C20 C22 C24 116.0(15) . . ?
C20 C22 C17 123.4(16) . . ?
C20 C22 C23 94.3(19) . . ?
C21 C22 C24 68.7(19) . . ?
C21 C22 C17 74.2(17) . . ?
C21 C22 C20 77(2) . . ?
C21 C22 C23 171(3) . . ?
C23 C22 C24 112.9(17) . . ?
C23 C22 C17 114.2(15) . . ?
C24 C21 C17 101.1(10) . . ?
C20 C21 C24 117.1(12) . . ?
C20 C21 C17 118.2(15) . . ?
C20 C21 C19 90.8(15) . . ?
C22 C21 C24 81(2) . . ?
C22 C21 C17 74.4(17) . . ?
C22 C21 C20 67(2) . . ?
C22 C21 C19 158(3) . . ?
C19 C21 C24 112.7(14) . . ?
C19 C21 C17 118.0(13) . . ?
C33 C31 C30 91.4(12) . . ?
C29 C31 C33 96.9(9) . . ?
C29 C31 C30 56.5(11) . . ?
C38 C31 C33 67.0(11) . . ?
C38 C31 C29 66.7(12) . . ?
C38 C31 C30 115.8(18) . . ?
C38 C31 C35 74.7(16) . . ?
C35 C31 C33 113.9(13) . . ?
C35 C31 C29 114.8(14) . . ?
C35 C31 C30 154.6(14) . . ?

loop_
_geom_bond_atom_site_label_1
_geom_bond_atom_site_label_2
_geom_bond_distance
_geom_bond_site_symmetry_2
_geom_bond_publ_flag
Zn1 O7 1.914(4) . ?
Zn1 O1 1.908(6) . ?
Zn1 N4 2.039(5) . ?
Zn1 O13 1.992(6) 4_566 ?
Zn4 O7 2.003(4) . ?
Zn4 O9 2.124(5) 3_645 ?
Zn4 N2 2.089(5) 1_455 ?
Zn4 O2 2.162(6) . ?
Zn4 O4 2.240(5) . ?
Zn4 O6 2.138(5) . ?
Zn3 O7 1.926(4) . ?
Zn3 O5 1.955(5) . ?
Zn3 O12 1.988(6) 4_566 ?
Zn3 O10 1.970(5) 4_556 ?
Zn2 O7 1.945(4) . ?
Zn2 O8 1.968(5) 3_645 ?
Zn2 O11 2.007(5) 4_556 ?
Zn2 O3 1.932(5) . ?
O5 C40 1.277(8) . ?
O8 Zn2 1.968(5) 3_655 ?
O8 C34 1.277(9) . ?
O9 Zn4 2.124(5) 3_655 ?
O9 C34 1.212(9) . ?
O12 Zn3 1.988(6) 4_466 ?
O12 C45 1.246(9) . ?
N2 Zn4 2.089(5) 1_655 ?
N2 C14 1.341(9) . ?
N2 C13 1.328(10) . ?
O2 C28 1.238(10) . ?
O4 C16 1.239(9) . ?
O6 C40 1.243(9) . ?
O11 Zn2 2.007(5) 4_456 ?
O11 C26 1.266(9) . ?
O1 C28 1.254(10) . ?
N4 C5 1.359(10) . ?
N4 C1 1.322(9) . ?
O10 Zn3 1.970(5) 4_456 ?
O10 C26 1.267(9) . ?
O3 C16 1.262(9) . ?
O13 Zn1 1.992(6) 4_466 ?
O13 C45 1.242(9) . ?
C26 C24 1.482(10) . ?
N3 C3 1.430(9) . ?
N3 C11 1.401(8) . ?
N3 C10 1.436(11) . ?
C3 C4 1.377(10) . ?
C3 C2 1.385(11) . ?
C34 C33 1.543(10) . ?
C16 C17 1.526(10) . ?
C40 C41 1.505(9) . ?
C5 C4 1.377(10) . ?
C28 C29 1.527(12) . ?
C14 C15 1.375(9) . ?
C11 C15 1.397(11) . ?
C11 C12 1.372(10) . ?
C1 C2 1.351(10) . ?
C33 C38 1.566(15) . ?
C33 C32 1.441(14) . ?
C33 C31 1.620(18) . ?
C45 C46 1.525(11) . ?
C13 C12 1.384(10) . ?
C24 C25 1.500(16) . ?
C24 C22 1.65(2) . ?
C24 C21 1.560(19) . ?
C29 C38 1.554(16) . ?
C29 C30 1.57(2) . ?
C29 C39 1.505(18) . ?
C29 C31 1.613(18) . ?
C17 C18 1.456(18) . ?
C17 C27 1.49(2) . ?
C17 C22 1.58(2) . ?
C17 C21 1.574(16) . ?
C41 C49 1.464(13) . ?
C41 C42 1.571(17) . ?
C10 C9 1.353(15) . ?
C10 C6 1.361(16) . ?
C46 C42 1.571(16) . ?
C46 C48 1.487(16) . ?
C46 C47 1.543(15) . ?
C9 C8 1.471(17) . ?
N1 C8 1.232(19) . ?
N1 C7 1.26(2) . ?
C38 C35 1.565(18) . ?
C38 C31 1.11(2) . ?
C38 C37 1.63(2) . ?
C38 C36 1.53(2) . ?
C44 C42 1.400(18) . ?
C49 C48 1.780(19) . ?
C42 C43 1.71(2) . ?
C6 C7 1.44(2) . ?
C32 C30 1.69(2) . ?
C30 C31 1.70(3) . ?
C35 C31 1.44(2) . ?
C25 C27 1.84(2) . ?
C20 C22 1.33(2) . ?
C20 C21 1.41(2) . ?
C22 C21 0.85(2) . ?
C22 C23 1.48(3) . ?
C21 C19 1.55(2) . ?

loop_
_geom_torsion_atom_site_label_1
_geom_torsion_atom_site_label_2
_geom_torsion_atom_site_label_3
_geom_torsion_atom_site_label_4
_geom_torsion
_geom_torsion_site_symmetry_1
_geom_torsion_site_symmetry_2
_geom_torsion_site_symmetry_3
_geom_torsion_site_symmetry_4
_geom_torsion_publ_flag
Zn1 O1 C28 O2 -18.2(14) . . . . ?
Zn1 O1 C28 C29 161.5(6) . . . . ?
Zn1 N4 C5 C4 -168.5(7) . . . . ?
Zn1 N4 C1 C2 170.2(7) . . . . ?
Zn1 O13 C45 O12 42.8(12) 4_466 . . . ?
Zn1 O13 C45 C46 -138.4(6) 4_466 . . . ?
Zn4 O9 C34 O8 22.5(16) 3_655 . . . ?
Zn4 O9 C34 C33 -156.9(7) 3_655 . . . ?
Zn4 N2 C14 C15 178.2(6) 1_655 . . . ?
Zn4 N2 C13 C12 -179.0(7) 1_655 . . . ?
Zn4 O2 C28 O1 11.0(17) . . . . ?
Zn4 O2 C28 C29 -168.6(7) . . . . ?
Zn4 O4 C16 O3 8.4(14) . . . . ?
Zn4 O4 C16 C17 -169.6(6) . . . . ?
Zn4 O6 C40 O5 35.1(12) . . . . ?
Zn4 O6 C40 C41 -146.1(6) . . . . ?
Zn3 O5 C40 O6 16.7(9) . . . . ?
Zn3 O5 C40 C41 -162.1(5) . . . . ?
Zn3 O12 C45 O13 -5.2(11) 4_466 . . . ?
Zn3 O12 C45 C46 176.0(5) 4_466 . . . ?
Zn3 O10 C26 O11 -34.1(12) 4_456 . . . ?
Zn3 O10 C26 C24 147.3(6) 4_456 . . . ?
Zn2 O8 C34 O9 -0.6(11) 3_655 . . . ?
Zn2 O8 C34 C33 178.7(5) 3_655 . . . ?
Zn2 O11 C26 O10 -8.8(11) 4_456 . . . ?
Zn2 O11 C26 C24 169.7(5) 4_456 . . . ?
Zn2 O3 C16 O4 -3.0(12) . . . . ?
Zn2 O3 C16 C17 175.1(5) . . . . ?
O5 C40 C41 C49 -151.0(10) . . . . ?
O5 C40 C41 C42 77.7(10) . . . . ?
O8 C34 C33 C38 82.8(9) . . . . ?
O8 C34 C33 C32 -141.6(10) . . . . ?
O8 C34 C33 C31 125.7(11) . . . . ?
O9 C34 C33 C38 -97.8(10) . . . . ?
O9 C34 C33 C32 37.8(13) . . . . ?
O9 C34 C33 C31 -54.9(12) . . . . ?
O12 C45 C46 C42 116.4(9) . . . . ?
O12 C45 C46 C48 4.8(12) . . . . ?
O12 C45 C46 C47 -122.6(11) . . . . ?
N2 C14 C15 C11 1.1(12) . . . . ?
N2 C13 C12 C11 0.4(14) . . . . ?
O2 C28 C29 C38 -79.1(11) . . . . ?
O2 C28 C29 C30 165.2(13) . . . . ?
O2 C28 C29 C39 34.1(18) . . . . ?
O2 C28 C29 C31 -123.4(12) . . . . ?
O4 C16 C17 C18 78.9(12) . . . . ?
O4 C16 C17 C27 -148.9(15) . . . . ?
O4 C16 C17 C22 -66.3(13) . . . . ?
O4 C16 C17 C21 -31.8(13) . . . . ?
O6 C40 C41 C49 30.1(12) . . . . ?
O6 C40 C41 C42 -101.2(10) . . . . ?
O11 C26 C24 C25 51.1(15) . . . . ?
O11 C26 C24 C22 -47.5(13) . . . . ?
O11 C26 C24 C21 -81.7(12) . . . . ?
O1 C28 C29 C38 101.2(11) . . . . ?
O1 C28 C29 C30 -14.5(16) . . . . ?
O1 C28 C29 C39 -145.6(16) . . . . ?
O1 C28 C29 C31 56.9(13) . . . . ?
N4 C5 C4 C3 1.8(13) . . . . ?
N4 C1 C2 C3 -4.3(13) . . . . ?
O10 C26 C24 C25 -130.2(14) . . . . ?
O10 C26 C24 C22 131.2(11) . . . . ?
O10 C26 C24 C21 97.0(12) . . . . ?
O3 C16 C17 C18 -99.4(12) . . . . ?
O3 C16 C17 C27 32.9(16) . . . . ?
O3 C16 C17 C22 115.5(11) . . . . ?
O3 C16 C17 C21 150.0(10) . . . . ?
O13 C45 C46 C42 -62.5(11) . . . . ?
O13 C45 C46 C48 -174.1(9) . . . . ?
O13 C45 C46 C47 58.6(12) . . . . ?
C26 C24 C25 C27 -150.7(12) . . . . ?
C26 C24 C22 C17 -166.0(9) . . . . ?
C26 C24 C22 C20 -33(2) . . . . ?
C26 C24 C22 C21 -96.1(18) . . . . ?
C26 C24 C22 C23 73.9(18) . . . . ?
C26 C24 C21 C17 171.1(9) . . . . ?
C26 C24 C21 C20 41.3(19) . . . . ?
C26 C24 C21 C22 99.2(18) . . . . ?
C26 C24 C21 C19 -62.0(16) . . . . ?
N3 C3 C4 C5 177.5(8) . . . . ?
N3 C3 C2 C1 -176.3(7) . . . . ?
N3 C11 C15 C14 -179.6(7) . . . . ?
N3 C11 C12 C13 178.9(8) . . . . ?
N3 C10 C9 C8 -178.2(11) . . . . ?
N3 C10 C6 C7 -175.3(14) . . . . ?
C3 N3 C11 C15 -33.8(12) . . . . ?
C3 N3 C11 C12 146.8(8) . . . . ?
C3 N3 C10 C9 138.2(10) . . . . ?
C3 N3 C10 C6 -46.6(14) . . . . ?
C34 C33 C38 C29 156.8(7) . . . . ?
C34 C33 C38 C35 39.2(12) . . . . ?
C34 C33 C38 C31 89.8(13) . . . . ?
C34 C33 C38 C37 -109.8(13) . . . . ?
C34 C33 C38 C36 -81.3(15) . . . . ?
C34 C33 C32 C30 -130.0(13) . . . . ?
C34 C33 C31 C29 -166.4(9) . . . . ?
C34 C33 C31 C38 -105.4(12) . . . . ?
C34 C33 C31 C30 137.2(12) . . . . ?
C34 C33 C31 C35 -45.4(15) . . . . ?
C16 C17 C27 C25 161.1(13) . . . . ?
C16 C17 C22 C24 169.9(8) . . . . ?
C16 C17 C22 C20 42(2) . . . . ?
C16 C17 C22 C21 105(2) . . . . ?
C16 C17 C22 C23 -71(2) . . . . ?
C16 C17 C21 C24 -167.3(9) . . . . ?
C16 C17 C21 C20 -38.2(19) . . . . ?
C16 C17 C21 C22 -90(2) . . . . ?
C16 C17 C21 C19 69.4(18) . . . . ?
C40 C41 C49 C48 -136.0(9) . . . . ?
C40 C41 C42 C46 166.2(8) . . . . ?
C40 C41 C42 C44 34.2(16) . . . . ?
C40 C41 C42 C43 -71.3(13) . . . . ?
C5 N4 C1 C2 3.0(12) . . . . ?
C28 C29 C38 C33 -163.4(7) . . . . ?
C28 C29 C38 C35 -46.5(12) . . . . ?
C28 C29 C38 C31 -96.4(13) . . . . ?
C28 C29 C38 C37 143.4(11) . . . . ?
C28 C29 C38 C36 74.9(15) . . . . ?
C28 C29 C30 C32 165.1(11) . . . . ?
C28 C29 C30 C31 102.3(10) . . . . ?
C28 C29 C31 C33 162.5(9) . . . . ?
C28 C29 C31 C38 101.2(13) . . . . ?
C28 C29 C31 C30 -110.4(12) . . . . ?
C28 C29 C31 C35 42.2(16) . . . . ?
C14 N2 C13 C12 0.5(13) . . . . ?
C11 N3 C3 C4 144.2(8) . . . . ?
C11 N3 C3 C2 -35.4(12) . . . . ?
C11 N3 C10 C9 -43.9(15) . . . . ?
C11 N3 C10 C6 131.2(12) . . . . ?
C1 N4 C5 C4 -1.6(12) . . . . ?
C33 C38 C35 C31 56.3(12) . . . . ?
C33 C38 C31 C29 109.0(9) . . . . ?
C33 C38 C31 C30 79.9(14) . . . . ?
C33 C38 C31 C35 -124.8(9) . . . . ?
C33 C32 C30 C29 -28.8(18) . . . . ?
C33 C32 C30 C31 23.0(14) . . . . ?
C45 C46 C42 C41 -169.9(8) . . . . ?
C45 C46 C42 C44 -38.8(16) . . . . ?
C45 C46 C42 C43 69.9(14) . . . . ?
C45 C46 C48 C49 163.0(8) . . . . ?
C13 N2 C14 C15 -1.3(11) . . . . ?
C15 C11 C12 C13 -0.5(13) . . . . ?
C24 C25 C27 C17 -12(2) . . . . ?
C24 C22 C21 C17 -104.4(8) . . . . ?
C24 C22 C21 C20 124.9(10) . . . . ?
C24 C22 C21 C19 129(6) . . . . ?
C4 C3 C2 C1 4.2(12) . . . . ?
C2 C3 C4 C5 -3.0(12) . . . . ?
C29 C38 C35 C31 -55.5(12) . . . . ?
C29 C38 C31 C33 -109.0(9) . . . . ?
C29 C38 C31 C30 -29.0(12) . . . . ?
C29 C38 C31 C35 126.2(9) . . . . ?
C29 C30 C31 C33 97.4(10) . . . . ?
C29 C30 C31 C38 32.3(15) . . . . ?
C29 C30 C31 C35 -77(4) . . . . ?
C17 C22 C21 C24 104.4(8) . . . . ?
C17 C22 C21 C20 -130.7(10) . . . . ?
C17 C22 C21 C19 -127(6) . . . . ?
C12 C11 C15 C14 -0.2(11) . . . . ?
C41 C49 C48 C46 -24.2(12) . . . . ?
C10 N3 C3 C4 -38.0(12) . . . . ?
C10 N3 C3 C2 142.4(9) . . . . ?
C10 N3 C11 C15 148.4(9) . . . . ?
C10 N3 C11 C12 -31.0(13) . . . . ?
C10 C9 C8 N1 -13(2) . . . . ?
C10 C6 C7 N1 -3(3) . . . . ?
C9 C10 C6 C7 0(2) . . . . ?
C38 C33 C32 C30 3.9(16) . . . . ?
C38 C33 C31 C29 -61.0(12) . . . . ?
C38 C33 C31 C30 -117.5(17) . . . . ?
C38 C33 C31 C35 60.0(16) . . . . ?
C38 C29 C30 C32 42.4(17) . . . . ?
C38 C29 C30 C31 -20.4(10) . . . . ?
C38 C29 C31 C33 61.3(11) . . . . ?
C38 C29 C31 C30 148.4(16) . . . . ?
C38 C29 C31 C35 -59.0(15) . . . . ?
C38 C35 C31 C33 -55.7(12) . . . . ?
C38 C35 C31 C29 54.7(12) . . . . ?
C38 C35 C31 C30 118(4) . . . . ?
C8 N1 C7 C6 -3(3) . . . . ?
C49 C41 C42 C46 34.8(13) . . . . ?
C49 C41 C42 C44 -97.2(15) . . . . ?
C49 C41 C42 C43 157.3(11) . . . . ?
C42 C41 C49 C48 -7.5(12) . . . . ?
C42 C46 C48 C49 44.4(12) . . . . ?
C6 C10 C9 C8 7(2) . . . . ?
C32 C33 C38 C29 22.2(12) . . . . ?
C32 C33 C38 C35 -95.4(12) . . . . ?
C32 C33 C38 C31 -44.8(15) . . . . ?
C32 C33 C38 C37 115.5(15) . . . . ?
C32 C33 C38 C36 144.0(15) . . . . ?
C32 C33 C31 C29 79.6(11) . . . . ?
C32 C33 C31 C38 140.6(13) . . . . ?
C32 C33 C31 C30 23.1(13) . . . . ?
C32 C33 C31 C35 -159.4(13) . . . . ?
C32 C30 C31 C33 -20.1(12) . . . . ?
C32 C30 C31 C29 -117.5(15) . . . . ?
C32 C30 C31 C38 -85.2(18) . . . . ?
C32 C30 C31 C35 165(4) . . . . ?
C7 N1 C8 C9 11(3) . . . . ?
C30 C29 C38 C33 -38.2(13) . . . . ?
C30 C29 C38 C35 78.6(14) . . . . ?
C30 C29 C38 C31 28.7(16) . . . . ?
C30 C29 C38 C37 -91.5(15) . . . . ?
C30 C29 C38 C36 -160.0(16) . . . . ?
C30 C29 C31 C33 -87.1(14) . . . . ?
C30 C29 C31 C38 -148.4(16) . . . . ?
C30 C29 C31 C35 152.6(17) . . . . ?
C48 C46 C42 C41 -46.6(11) . . . . ?
C48 C46 C42 C44 84.6(15) . . . . ?
C48 C46 C42 C43 -166.7(13) . . . . ?
C35 C38 C31 C33 124.8(9) . . . . ?
C35 C38 C31 C29 -126.2(9) . . . . ?
C35 C38 C31 C30 -155.2(17) . . . . ?
C18 C17 C27 C25 -72(2) . . . . ?
C18 C17 C22 C24 32.6(18) . . . . ?
C18 C17 C22 C20 -95(2) . . . . ?
C18 C17 C22 C21 -33(3) . . . . ?
C18 C17 C22 C23 151.7(18) . . . . ?
C18 C17 C21 C24 77.0(12) . . . . ?
C18 C17 C21 C20 -153.8(15) . . . . ?
C18 C17 C21 C22 154(2) . . . . ?
C18 C17 C21 C19 -46.3(18) . . . . ?
C47 C46 C42 C41 71.1(12) . . . . ?
C47 C46 C42 C44 -157.8(14) . . . . ?
C47 C46 C42 C43 -49.1(16) . . . . ?
C47 C46 C48 C49 -72.1(13) . . . . ?
C25 C24 C22 C17 82.2(13) . . . . ?
C25 C24 C22 C20 -145.1(18) . . . . ?
C25 C24 C22 C21 152.1(19) . . . . ?
C25 C24 C22 C23 -37.8(17) . . . . ?
C25 C24 C21 C17 40.8(16) . . . . ?
C25 C24 C21 C20 -89.1(18) . . . . ?
C25 C24 C21 C22 -31(2) . . . . ?
C25 C24 C21 C19 167.6(14) . . . . ?
C27 C17 C22 C24 -81.1(13) . . . . ?
C27 C17 C22 C20 151(2) . . . . ?
C27 C17 C22 C21 -146(2) . . . . ?
C27 C17 C22 C23 38.0(19) . . . . ?
C27 C17 C21 C24 -44.0(16) . . . . ?
C27 C17 C21 C20 85.2(19) . . . . ?
C27 C17 C21 C22 33(2) . . . . ?
C27 C17 C21 C19 -167.2(18) . . . . ?
C20 C22 C21 C24 -124.9(10) . . . . ?
C20 C22 C21 C17 130.7(10) . . . . ?
C20 C22 C21 C19 4(6) . . . . ?
C39 C29 C38 C33 78.4(12) . . . . ?
C39 C29 C38 C35 -164.8(12) . . . . ?
C39 C29 C38 C31 145.3(15) . . . . ?
C39 C29 C38 C37 25.1(15) . . . . ?
C39 C29 C38 C36 -43.4(17) . . . . ?
C39 C29 C30 C32 -65(2) . . . . ?
C39 C29 C30 C31 -128.0(15) . . . . ?
C39 C29 C31 C33 12(2) . . . . ?
C39 C29 C31 C38 -49(2) . . . . ?
C39 C29 C31 C30 99(2) . . . . ?
C39 C29 C31 C35 -109(2) . . . . ?
C22 C24 C25 C27 -33.1(15) . . . . ?
C22 C24 C21 C17 71.9(17) . . . . ?
C22 C24 C21 C20 -58(2) . . . . ?
C22 C24 C21 C19 -161(3) . . . . ?
C22 C17 C27 C25 52.1(17) . . . . ?
C22 C17 C21 C24 -77(2) . . . . ?
C22 C17 C21 C20 52(2) . . . . ?
C22 C17 C21 C19 160(3) . . . . ?
C22 C20 C21 C24 65.4(19) . . . . ?
C22 C20 C21 C17 -55.9(18) . . . . ?
C22 C20 C21 C19 -179(2) . . . . ?
C21 C24 C25 C27 -17.8(18) . . . . ?
C21 C24 C22 C17 -69.9(17) . . . . ?
C21 C24 C22 C20 63(2) . . . . ?
C21 C24 C22 C23 170(3) . . . . ?
C21 C17 C27 C25 35(2) . . . . ?
C21 C17 C22 C24 65.4(18) . . . . ?
C21 C17 C22 C20 -62(3) . . . . ?
C21 C17 C22 C23 -176(3) . . . . ?
C21 C20 C22 C24 -58.2(17) . . . . ?
C21 C20 C22 C17 61(2) . . . . ?
C21 C20 C22 C23 -176(2) . . . . ?
C31 C33 C38 C29 67.0(12) . . . . ?
C31 C33 C38 C35 -50.6(12) . . . . ?
C31 C33 C38 C37 160.4(17) . . . . ?
C31 C33 C38 C36 -171(2) . . . . ?
C31 C33 C32 C30 -23.5(14) . . . . ?
C31 C29 C38 C33 -67.0(12) . . . . ?
C31 C29 C38 C35 49.9(12) . . . . ?
C31 C29 C38 C37 -120.2(16) . . . . ?
C31 C29 C38 C36 171(2) . . . . ?
C31 C29 C30 C32 62.8(13) . . . . ?
C37 C38 C35 C31 106(3) . . . . ?
C37 C38 C31 C33 -18.2(14) . . . . ?
C37 C38 C31 C29 90.8(16) . . . . ?
C37 C38 C31 C30 62(2) . . . . ?
C37 C38 C31 C35 -143.0(15) . . . . ?
C36 C38 C35 C31 180.0(16) . . . . ?
